data_9004995
loop_
_publ_author_name
'Rossi, G.'
'Oberti, R.'
'Smith, D. C.'

_publ_section_title
;
 The crystal structure of a K-poor Ca-rich silicate with the nepheline
 framework, and crystal-chemical relationships in the compositional
 space (K,Na,Ca,_)8(Al,Si)16O32
;
_journal_name_full 'European Journal of Mineralogy'
_journal_page_first 59
_journal_page_last 70
_journal_paper_doi 10.1127/ejm/01/1/0059
_journal_volume 1
_journal_year 1989
_chemical_formula_sum 'Al4 Ca0.285 K0.1 Na3.33 O16 Si4'
_chemical_name_mineral Nepheline
_space_group_IT_number 173
_symmetry_space_group_name_Hall 'P 6c'
_symmetry_space_group_name_H-M 'P 63'
_cell_angle_alpha 90
_cell_angle_beta 90
_cell_angle_gamma 120
_cell_formula_units_Z 2
_cell_length_a 9.982
_cell_length_b 9.982
_cell_length_c 8.364
_cell_volume 721.738
_database_code_amcsd 0006340
_exptl_crystal_density_diffrn 2.614
_cod_original_formula_sum 'Na3.33 Ca.285 K.1 Al4 Si4 O16'
_cod_database_code 9004995

loop_
_space_group_symop_operation_xyz
x,y,z
x-y,x,1/2+z
-y,x-y,z
-x,-y,1/2+z
-x+y,-x,z
y,-x+y,1/2+z

loop_
_atom_site_aniso_label
_atom_site_aniso_U_11
_atom_site_aniso_U_22
_atom_site_aniso_U_33
_atom_site_aniso_U_12
_atom_site_aniso_U_13
_atom_site_aniso_U_23
Na1 0.02385 0.01893 0.01737 0.00757 0.00110 -0.01392
Ca 0.06020 0.06020 0.05741 0.02991 0.00000 0.00000
Na2 0.06020 0.06020 0.05741 0.02991 0.00000 0.00000
K 0.06020 0.06020 0.05741 0.02991 0.00000 0.00000
Ca* 0.01969 0.01969 0.34767 0.00984 0.00000 0.00000
Na* 0.01969 0.01969 0.34767 0.00984 0.00000 0.00000
AlT1 0.02877 0.02877 0.02020 0.01439 0.00000 0.00000
SiT2 0.01060 0.01060 0.01347 0.00568 0.00000 0.00000
SiT3 0.01514 0.00151 0.02800 0.00076 0.00806 0.00586
AlT4 0.01022 0.04051 0.01382 0.01666 0.00549 0.00769
O1 0.08897 0.05830 0.01347 0.04543 -0.00110 -0.01868
O2 0.03294 0.11168 0.02020 0.05225 -0.00220 -0.00623
O3 0.01174 0.01590 0.08258 0.00644 -0.00256 0.01172
O4 0.02612 0.00719 0.08187 0.00416 -0.01429 0.00073
O5 0.01211 0.02612 0.03863 0.00379 -0.00916 -0.01099
O6 0.04884 0.05717 0.01878 0.04732 -0.01172 -0.01538

loop_
_atom_site_label
_atom_site_fract_x
_atom_site_fract_y
_atom_site_fract_z
_atom_site_occupancy
_atom_site_U_iso_or_equiv
Na1 0.99450 0.44230 0.99020 0.98000 0.02153
Ca 0.00000 0.00000 0.98540 0.03500 0.05953
Na2 0.00000 0.00000 0.98540 0.38000 0.05953
K 0.00000 0.00000 0.98540 0.10000 0.05953
Ca* 0.00000 0.00000 0.83580 0.25000 0.12918
Na* 0.00000 0.00000 0.83580 0.01000 0.12918
AlT1 0.33333 0.66667 0.18050 1.00000 0.02533
SiT2 0.33333 0.66667 0.79510 1.00000 0.01140
SiT3 0.09260 0.33250 0.30280 1.00000 0.01646
AlT4 0.09550 0.33430 0.67680 1.00000 0.01900
O1 0.33240 0.71280 0.97270 0.33333 0.04939
O2 0.02980 0.32000 0.48860 1.00000 0.04813
O3 0.17550 0.52560 0.71960 1.00000 0.03673
O4 0.16200 0.50670 0.22970 1.00000 0.04053
O5 0.22810 0.28680 0.29900 1.00000 0.02786
O6 0.22330 0.26860 0.68250 1.00000 0.03166

loop_
_cod_changelog_entry_id
_cod_changelog_entry_author
_cod_changelog_entry_date
_cod_changelog_entry_text
1
;cod-tools version 3.10.1
Id: cif_fix_AMCSD_aniso_labels 10200 2024-08-01 14:09:44Z saulius
;
2024-08-02T12:20:50+03:00
;Changed the following '_atom_site_aniso_label' values:
'Ca'' -> 'Ca*'
'Na'' -> 'Na*'
;
2
;cod-tools version 3.10.1
Id: cif_fix_AMCSD_atom_labels 10224 2024-08-07 11:09:31Z saulius
;
2024-08-07T19:39:16+03:00
;Changed the following '_atom_site_label' values:
the first duplicated label 'Na'  converted to 'Na1'
duplicated label 'Na' at index 2 converted to 'Na2'
;

loop_
_cod_related_entry_id
_cod_related_entry_database
_cod_related_entry_code
1 AMCSD 0006340
